data_1543998
loop_
_publ_author_name
'Peter E. Kraft'
'Jessica E. Mizzi'
'Robert L. LaDuc'

_publ_section_title
;
 Divalent metal sulfoisophthalate coordination polymers with isomeric
 pyridylnicotinamide coligands
;
_journal_name_full 'Inorganica Chimica Acta'
_journal_page_first 449
_journal_page_last 457
_journal_paper_doi 10.1016/j.ica.2013.10.003
_journal_volume 409B
_journal_year 2014
_chemical_formula_sum 'C19 H13 Cd N3 O8 S'
_chemical_formula_weight 555.78
_space_group_IT_number 14
_symmetry_cell_setting monoclinic
_symmetry_space_group_name_Hall '-P 2ybc'
_symmetry_space_group_name_H-M 'P 1 21/c 1'
_atom_sites_solution_hydrogens geom
_atom_sites_solution_primary direct
_atom_sites_solution_secondary difmap
_cell_angle_alpha 90.00
_cell_angle_beta 95.0940(10)
_cell_angle_gamma 90.00
_cell_formula_units_Z 4
_cell_length_a 7.0135(7)
_cell_length_b 15.6662(15)
_cell_length_c 17.7329(17)
_cell_measurement_reflns_used 5942
_cell_measurement_temperature 173(2)
_cell_measurement_theta_max 25.29
_cell_measurement_theta_min 2.60
_cell_volume 1940.7(3)
_computing_cell_refinement 'Bruker SAINT'
_computing_data_collection 'Bruker APEX2'
_computing_data_reduction 'Bruker SAINT'
_computing_molecular_graphics 'Bruker SHELXTL'
_computing_publication_material 'Bruker SHELXTL'
_computing_structure_refinement 'SHELXL-97 (Sheldrick, 2008)'
_computing_structure_solution 'SHELXS-97 (Sheldrick, 2008)'
_diffrn_ambient_temperature 173(2)
_diffrn_measured_fraction_theta_full 0.999
_diffrn_measured_fraction_theta_max 0.996
_diffrn_measurement_device_type 'Bruker APEX-II CCD'
_diffrn_measurement_method '\f and \w scans'
_diffrn_radiation_monochromator graphite
_diffrn_radiation_source 'fine-focus sealed tube'
_diffrn_radiation_type MoK\a
_diffrn_radiation_wavelength 0.71073
_diffrn_reflns_av_R_equivalents 0.0475
_diffrn_reflns_av_sigmaI/netI 0.0504
_diffrn_reflns_limit_h_max 8
_diffrn_reflns_limit_h_min -8
_diffrn_reflns_limit_k_max 18
_diffrn_reflns_limit_k_min -18
_diffrn_reflns_limit_l_max 20
_diffrn_reflns_limit_l_min -21
_diffrn_reflns_number 11705
_diffrn_reflns_theta_full 25.00
_diffrn_reflns_theta_max 25.30
_diffrn_reflns_theta_min 1.74
_exptl_absorpt_coefficient_mu 1.290
_exptl_absorpt_correction_T_max 0.8381
_exptl_absorpt_correction_T_min 0.7101
_exptl_absorpt_correction_type multi-scan
_exptl_absorpt_process_details sadabs
_exptl_crystal_colour colourless
_exptl_crystal_density_diffrn 1.902
_exptl_crystal_density_method 'not measured'
_exptl_crystal_description block
_exptl_crystal_F_000 1104
_exptl_crystal_size_max 0.28
_exptl_crystal_size_mid 0.20
_exptl_crystal_size_min 0.14
_refine_diff_density_max 0.434
_refine_diff_density_min -0.463
_refine_diff_density_rms 0.099
_refine_ls_extinction_method none
_refine_ls_goodness_of_fit_ref 1.022
_refine_ls_hydrogen_treatment mixed
_refine_ls_matrix_type full
_refine_ls_number_parameters 295
_refine_ls_number_reflns 3533
_refine_ls_number_restraints 2
_refine_ls_restrained_S_all 1.022
_refine_ls_R_factor_all 0.0398
_refine_ls_R_factor_gt 0.0305
_refine_ls_shift/su_max 0.001
_refine_ls_shift/su_mean 0.000
_refine_ls_structure_factor_coef Fsqd
_refine_ls_weighting_details 'calc w=1/[\s^2^(Fo^2^)+(0.0399P)^2^+0.0000P] where P=(Fo^2^+2Fc^2^)/3'
_refine_ls_weighting_scheme calc
_refine_ls_wR_factor_gt 0.0753
_refine_ls_wR_factor_ref 0.0800
_reflns_number_gt 2932
_reflns_number_total 3533
_reflns_threshold_expression >2sigma(I)
_cod_data_source_file ICA-2014-409B-449-457-2.cif
_cod_data_source_block p21c
_cod_depositor_comments
;
The following automatic conversions were performed:

'_journal_paper_doi' value
'http://dx.doi.org/10.1016/j.ica.2013.10.003' was changed to
'10.1016/j.ica.2013.10.003'.

Automatic conversion script
Id: cif_fix_values 6433 2018-09-21 13:16:33Z andrius 
;
_cod_original_sg_symbol_H-M P2(1)/c
_cod_database_code 1543998

loop_
_symmetry_equiv_pos_as_xyz
'x, y, z'
'-x, y+1/2, -z+1/2'
'-x, -y, -z'
'x, -y-1/2, z-1/2'

loop_
_atom_site_label
_atom_site_type_symbol
_atom_site_fract_x
_atom_site_fract_y
_atom_site_fract_z
_atom_site_U_iso_or_equiv
_atom_site_adp_type
_atom_site_occupancy
_atom_site_symmetry_multiplicity
_atom_site_calc_flag
_atom_site_refinement_flags
_atom_site_disorder_assembly
_atom_site_disorder_group
Cd1 Cd 0.28858(4) 0.624196(14) 0.212638(13) 0.01420(10) Uani 1 1 d . . .
S1 S -0.22222(12) 0.59820(5) 0.17504(5) 0.0157(2) Uani 1 1 d . . .
O1 O -0.0360(3) 0.59518(16) 0.21958(14) 0.0242(6) Uani 1 1 d . . .
O2 O -0.2318(4) 0.65819(15) 0.11377(14) 0.0276(6) Uani 1 1 d . . .
O3 O -0.3720(3) 0.60923(14) 0.22642(13) 0.0188(6) Uani 1 1 d . . .
O4 O -0.3854(4) 0.19974(14) 0.16613(14) 0.0233(6) Uani 1 1 d . . .
O5 O -0.2299(4) 0.26731(15) 0.26174(14) 0.0246(6) Uani 1 1 d . . .
O6 O -0.2717(4) 0.46387(15) -0.10128(13) 0.0250(6) Uani 1 1 d . . .
O7 O -0.3022(4) 0.32463(14) -0.09039(13) 0.0217(6) Uani 1 1 d . . .
O8 O 0.6943(4) 0.48864(15) 0.47303(15) 0.0310(7) Uani 1 1 d . . .
N1 N 1.2505(5) 0.3140(2) 0.5945(2) 0.0351(9) Uani 1 1 d D . .
H1N H 1.370(3) 0.310(3) 0.614(2) 0.042 Uiso 1 1 d D . .
N2 N 0.7616(5) 0.34925(19) 0.45197(18) 0.0236(7) Uani 1 1 d D . .
H2N H 0.734(6) 0.3070(18) 0.4209(18) 0.028 Uiso 1 1 d D . .
N3 N 0.3129(4) 0.49927(17) 0.28247(16) 0.0177(7) Uani 1 1 d . . .
C1 C -0.2975(5) 0.3441(2) 0.1467(2) 0.0161(7) Uani 1 1 d . . .
C2 C -0.3073(5) 0.3368(2) 0.0682(2) 0.0172(8) Uani 1 1 d . . .
H2 H -0.3287 0.2824 0.0453 0.021 Uiso 1 1 calc R . .
C3 C -0.2547(5) 0.4955(2) 0.13393(19) 0.0135(7) Uani 1 1 d . . .
C4 C -0.2604(5) 0.4875(2) 0.0559(2) 0.0168(8) Uani 1 1 d . . .
H4 H -0.2466 0.5364 0.0253 0.020 Uiso 1 1 calc R . .
C5 C -0.3067(5) 0.2662(2) 0.1951(2) 0.0195(8) Uani 1 1 d . . .
C6 C -0.2703(5) 0.4247(2) 0.17951(19) 0.0157(7) Uani 1 1 d . . .
H6 H -0.2626 0.4309 0.2330 0.019 Uiso 1 1 calc R . .
C7 C -0.2868(5) 0.3988(2) -0.0618(2) 0.0194(8) Uani 1 1 d . . .
C8 C -0.2864(5) 0.4077(2) 0.02279(19) 0.0171(8) Uani 1 1 d . . .
C9 C 1.2174(6) 0.2668(3) 0.5321(3) 0.0412(12) Uani 1 1 d . . .
H9 H 1.3077 0.2247 0.5205 0.049 Uiso 1 1 calc R . .
C10 C 1.0561(6) 0.2783(2) 0.4849(2) 0.0323(10) Uani 1 1 d . . .
H10 H 1.0332 0.2440 0.4408 0.039 Uiso 1 1 calc R . .
C11 C 0.2686(6) 0.3486(2) 0.2902(2) 0.0329(10) Uani 1 1 d . . .
H11 H 0.2007 0.2991 0.2720 0.039 Uiso 1 1 calc R . .
C12 C 0.2287(5) 0.4266(2) 0.2573(2) 0.0264(9) Uani 1 1 d . . .
H12 H 0.1369 0.4293 0.2146 0.032 Uiso 1 1 calc R . .
C13 C 0.4416(5) 0.4935(2) 0.3426(2) 0.0198(8) Uani 1 1 d . . .
H13 H 0.4973 0.5448 0.3627 0.024 Uiso 1 1 calc R . .
C14 C 0.4985(5) 0.4181(2) 0.3773(2) 0.0190(8) Uani 1 1 d . . .
C15 C 0.6562(5) 0.4230(2) 0.4395(2) 0.0206(8) Uani 1 1 d . . .
C16 C 0.4097(6) 0.3426(2) 0.3504(2) 0.0267(9) Uani 1 1 d . . .
H16 H 0.4446 0.2889 0.3725 0.032 Uiso 1 1 calc R . .
C17 C 1.1231(6) 0.3728(2) 0.6124(2) 0.0310(10) Uani 1 1 d . . .
H17 H 1.1479 0.4045 0.6578 0.037 Uiso 1 1 calc R . .
C18 C 0.9596(6) 0.3884(2) 0.5674(2) 0.0259(9) Uani 1 1 d . . .
H18 H 0.8717 0.4308 0.5807 0.031 Uiso 1 1 calc R . .
C19 C 0.9243(5) 0.3407(2) 0.5015(2) 0.0204(8) Uani 1 1 d . . .

loop_
_atom_site_aniso_label
_atom_site_aniso_U_11
_atom_site_aniso_U_22
_atom_site_aniso_U_33
_atom_site_aniso_U_23
_atom_site_aniso_U_13
_atom_site_aniso_U_12
Cd1 0.01672(16) 0.01263(15) 0.01324(16) -0.00068(9) 0.00133(11) 0.00061(10)
S1 0.0171(5) 0.0142(4) 0.0162(5) -0.0022(3) 0.0039(4) -0.0002(4)
O1 0.0174(14) 0.0266(13) 0.0286(15) -0.0071(11) 0.0015(12) -0.0029(11)
O2 0.0430(17) 0.0158(12) 0.0246(15) 0.0035(11) 0.0069(13) -0.0022(12)
O3 0.0164(13) 0.0233(13) 0.0169(13) -0.0057(10) 0.0035(11) 0.0020(10)
O4 0.0283(15) 0.0136(12) 0.0280(15) 0.0047(10) 0.0028(12) -0.0025(11)
O5 0.0351(16) 0.0202(13) 0.0183(14) 0.0052(10) 0.0001(12) -0.0018(12)
O6 0.0373(16) 0.0220(14) 0.0158(14) 0.0006(10) 0.0034(12) -0.0015(12)
O7 0.0317(15) 0.0180(13) 0.0153(13) -0.0012(10) 0.0009(12) -0.0007(11)
O8 0.0433(17) 0.0164(13) 0.0311(16) -0.0038(11) -0.0086(14) 0.0038(12)
N1 0.027(2) 0.0283(19) 0.048(2) 0.0084(16) -0.0093(18) -0.0009(17)
N2 0.0243(18) 0.0197(17) 0.0253(18) -0.0043(13) -0.0054(15) 0.0002(14)
N3 0.0148(16) 0.0169(15) 0.0212(17) 0.0025(12) 0.0004(13) 0.0009(13)
C1 0.0152(18) 0.0147(17) 0.0191(19) 0.0029(14) 0.0049(15) 0.0009(15)
C2 0.0150(18) 0.0157(17) 0.0206(19) -0.0007(14) -0.0006(15) 0.0004(15)
C3 0.0109(17) 0.0151(17) 0.0143(18) -0.0005(13) 0.0010(14) 0.0033(14)
C4 0.0165(18) 0.0145(17) 0.0199(19) 0.0034(14) 0.0051(15) 0.0012(14)
C5 0.019(2) 0.0151(18) 0.025(2) 0.0036(15) 0.0068(17) 0.0043(16)
C6 0.0143(18) 0.0202(18) 0.0130(18) -0.0013(14) 0.0037(15) -0.0011(15)
C7 0.020(2) 0.0193(19) 0.018(2) -0.0003(15) -0.0003(16) 0.0026(16)
C8 0.0168(18) 0.0191(18) 0.0154(19) 0.0002(14) 0.0014(15) 0.0011(15)
C9 0.028(2) 0.030(2) 0.063(3) -0.010(2) -0.009(2) 0.005(2)
C10 0.024(2) 0.027(2) 0.045(3) -0.0138(18) -0.002(2) 0.0031(18)
C11 0.030(2) 0.0166(19) 0.050(3) 0.0041(17) -0.011(2) -0.0091(18)
C12 0.019(2) 0.026(2) 0.033(2) 0.0061(17) -0.0044(18) -0.0025(16)
C13 0.0204(19) 0.0158(18) 0.024(2) 0.0001(14) 0.0047(17) -0.0009(15)
C14 0.0184(19) 0.0186(19) 0.021(2) 0.0013(14) 0.0069(16) -0.0002(15)
C15 0.026(2) 0.0155(18) 0.021(2) 0.0036(15) 0.0042(17) -0.0019(16)
C16 0.029(2) 0.0179(19) 0.033(2) 0.0070(16) -0.0017(18) 0.0024(17)
C17 0.037(3) 0.036(2) 0.019(2) 0.0024(17) -0.0017(19) 0.000(2)
C18 0.026(2) 0.027(2) 0.024(2) 0.0012(16) 0.0035(18) 0.0042(17)
C19 0.0181(19) 0.0171(18) 0.026(2) 0.0011(15) 0.0016(16) -0.0014(16)

loop_
_atom_type_symbol
_atom_type_description
_atom_type_scat_dispersion_real
_atom_type_scat_dispersion_imag
_atom_type_scat_source
C C 0.0033 0.0016 'International Tables Vol C Tables 4.2.6.8 and 6.1.1.4'
H H 0.0000 0.0000 'International Tables Vol C Tables 4.2.6.8 and 6.1.1.4'
N N 0.0061 0.0033 'International Tables Vol C Tables 4.2.6.8 and 6.1.1.4'
O O 0.0106 0.0060 'International Tables Vol C Tables 4.2.6.8 and 6.1.1.4'
S S 0.1246 0.1234 'International Tables Vol C Tables 4.2.6.8 and 6.1.1.4'
Cd Cd -0.8075 1.2024 'International Tables Vol C Tables 4.2.6.8 and 6.1.1.4'

loop_
_geom_angle_atom_site_label_1
_geom_angle_atom_site_label_2
_geom_angle_atom_site_label_3
_geom_angle
_geom_angle_site_symmetry_1
_geom_angle_site_symmetry_3
N3 Cd1 O7 141.69(9) . 3_565
N3 Cd1 O5 135.63(10) . 2
O7 Cd1 O5 82.67(9) 3_565 2
N3 Cd1 O1 80.38(10) . .
O7 Cd1 O1 103.74(9) 3_565 .
O5 Cd1 O1 89.26(9) 2 .
N3 Cd1 O3 80.59(9) . 1_655
O7 Cd1 O3 90.36(9) 3_565 1_655
O5 Cd1 O3 105.47(8) 2 1_655
O1 Cd1 O3 160.92(9) . 1_655
N3 Cd1 O6 87.14(9) . 3_565
O7 Cd1 O6 55.53(8) 3_565 3_565
O5 Cd1 O6 135.69(8) 2 3_565
O1 Cd1 O6 87.39(9) . 3_565
O3 Cd1 O6 90.21(8) 1_655 3_565
N3 Cd1 O4 86.48(9) . 2
O7 Cd1 O4 127.61(8) 3_565 2
O5 Cd1 O4 54.21(8) 2 2
O1 Cd1 O4 103.83(9) . 2
O3 Cd1 O4 76.42(8) 1_655 2
O6 Cd1 O4 165.96(9) 3_565 2
O2 S1 O3 114.04(15) . .
O2 S1 O1 114.13(16) . .
O3 S1 O1 108.88(15) . .
O2 S1 C3 106.72(15) . .
O3 S1 C3 106.90(15) . .
O1 S1 C3 105.55(15) . .
S1 O1 Cd1 142.32(16) . .
S1 O3 Cd1 135.63(14) . 1_455
C5 O4 Cd1 88.0(2) . 2_545
C5 O5 Cd1 95.8(2) . 2_545
C7 O6 Cd1 89.5(2) . 3_565
C7 O7 Cd1 92.7(2) . 3_565
C9 N1 C17 120.4(4) . .
C9 N1 H1N 112(3) . .
C17 N1 H1N 126(3) . .
C19 N2 C15 125.7(3) . .
C19 N2 H2N 117(3) . .
C15 N2 H2N 117(3) . .
C13 N3 C12 117.0(3) . .
C13 N3 Cd1 119.8(2) . .
C12 N3 Cd1 122.0(2) . .
C2 C1 C6 118.9(3) . .
C2 C1 C5 120.4(3) . .
C6 C1 C5 120.6(3) . .
C1 C2 C8 121.1(3) . .
C1 C2 H2 119.5 . .
C8 C2 H2 119.5 . .
C4 C3 C6 120.9(3) . .
C4 C3 S1 119.0(2) . .
C6 C3 S1 120.1(3) . .
C8 C4 C3 119.7(3) . .
C8 C4 H4 120.1 . .
C3 C4 H4 120.1 . .
O5 C5 O4 121.9(3) . .
O5 C5 C1 119.5(3) . .
O4 C5 C1 118.5(3) . .
C3 C6 C1 119.8(3) . .
C3 C6 H6 120.1 . .
C1 C6 H6 120.1 . .
O6 C7 O7 122.2(3) . .
O6 C7 C8 119.4(3) . .
O7 C7 C8 118.4(3) . .
C4 C8 C2 119.5(3) . .
C4 C8 C7 119.6(3) . .
C2 C8 C7 120.8(3) . .
N1 C9 C10 120.8(4) . .
N1 C9 H9 119.6 . .
C10 C9 H9 119.6 . .
C9 C10 C19 119.6(4) . .
C9 C10 H10 120.2 . .
C19 C10 H10 120.2 . .
C12 C11 C16 119.3(4) . .
C12 C11 H11 120.3 . .
C16 C11 H11 120.3 . .
N3 C12 C11 123.2(3) . .
N3 C12 H12 118.4 . .
C11 C12 H12 118.4 . .
N3 C13 C14 124.4(3) . .
N3 C13 H13 117.8 . .
C14 C13 H13 117.8 . .
C13 C14 C16 118.0(3) . .
C13 C14 C15 117.0(3) . .
C16 C14 C15 124.9(3) . .
O8 C15 N2 122.9(3) . .
O8 C15 C14 121.7(3) . .
N2 C15 C14 115.3(3) . .
C11 C16 C14 117.9(3) . .
C11 C16 H16 121.0 . .
C14 C16 H16 121.0 . .
N1 C17 C18 122.0(4) . .
N1 C17 H17 119.0 . .
C18 C17 H17 119.0 . .
C17 C18 C19 118.3(4) . .
C17 C18 H18 120.9 . .
C19 C18 H18 120.9 . .
N2 C19 C18 123.8(3) . .
N2 C19 C10 117.3(3) . .
C18 C19 C10 118.8(3) . .

loop_
_geom_bond_atom_site_label_1
_geom_bond_atom_site_label_2
_geom_bond_distance
_geom_bond_site_symmetry_2
Cd1 N3 2.314(3) .
Cd1 O7 2.321(2) 3_565
Cd1 O5 2.332(2) 2
Cd1 O1 2.335(2) .
Cd1 O3 2.383(2) 1_655
Cd1 O6 2.403(2) 3_565
Cd1 O4 2.495(2) 2
S1 O2 1.434(3) .
S1 O3 1.461(3) .
S1 O1 1.466(3) .
S1 C3 1.772(3) .
O3 Cd1 2.383(2) 1_455
O4 C5 1.266(4) .
O4 Cd1 2.495(2) 2_545
O5 C5 1.254(4) .
O5 Cd1 2.332(2) 2_545
O6 C7 1.246(4) .
O6 Cd1 2.403(2) 3_565
O7 C7 1.268(4) .
O7 Cd1 2.321(2) 3_565
O8 C15 1.206(4) .
N1 C9 1.335(5) .
N1 C17 1.340(5) .
N1 H1N 0.882(19) .
N2 C19 1.383(4) .
N2 C15 1.379(4) .
N2 H2N 0.871(18) .
N3 C13 1.338(4) .
N3 C12 1.341(4) .
C1 C2 1.393(5) .
C1 C6 1.396(5) .
C1 C5 1.497(5) .
C2 C8 1.387(5) .
C2 H2 0.9500 .
C3 C4 1.386(5) .
C3 C6 1.383(4) .
C4 C8 1.386(5) .
C4 H4 0.9500 .
C5 Cd1 2.758(3) 2_545
C6 H6 0.9500 .
C7 C8 1.507(5) .
C7 Cd1 2.698(4) 3_565
C9 C10 1.358(5) .
C9 H9 0.9500 .
C10 C19 1.395(5) .
C10 H10 0.9500 .
C11 C12 1.372(5) .
C11 C16 1.393(5) .
C11 H11 0.9500 .
C12 H12 0.9500 .
C13 C14 1.374(5) .
C13 H13 0.9500 .
C14 C16 1.402(5) .
C14 C15 1.492(5) .
C16 H16 0.9500 .
C17 C18 1.360(5) .
C17 H17 0.9500 .
C18 C19 1.391(5) .
C18 H18 0.9500 .

loop_
_geom_hbond_atom_site_label_D
_geom_hbond_atom_site_label_H
_geom_hbond_atom_site_label_A
_geom_hbond_distance_DH
_geom_hbond_distance_HA
_geom_hbond_distance_DA
_geom_hbond_angle_DHA
_geom_hbond_site_symmetry_A
N1 H1N O4 0.882(19) 1.88(2) 2.757(4) 174(4) 4_766
N2 H2N O7 0.871(18) 2.09(3) 2.850(4) 146(3) 4_666

loop_
_geom_torsion_atom_site_label_1
_geom_torsion_atom_site_label_2
_geom_torsion_atom_site_label_3
_geom_torsion_atom_site_label_4
_geom_torsion
_geom_torsion_site_symmetry_1
_geom_torsion_site_symmetry_2
_geom_torsion_site_symmetry_3
_geom_torsion_site_symmetry_4
O2 S1 O1 Cd1 -23.6(3) . . . .
O3 S1 O1 Cd1 -152.3(2) . . . .
C3 S1 O1 Cd1 93.2(3) . . . .
N3 Cd1 O1 S1 -140.9(3) . . . .
O7 Cd1 O1 S1 0.2(3) 3_565 . . .
O5 Cd1 O1 S1 82.5(2) 2 . . .
O3 Cd1 O1 S1 -136.4(2) 1_655 . . .
O6 Cd1 O1 S1 -53.3(2) 3_565 . . .
O4 Cd1 O1 S1 135.2(2) 2 . . .
C7 Cd1 O1 S1 -27.2(3) 3_565 . . .
C5 Cd1 O1 S1 108.3(2) 2 . . .
O2 S1 O3 Cd1 49.8(2) . . . 1_455
O1 S1 O3 Cd1 178.49(16) . . . 1_455
C3 S1 O3 Cd1 -67.9(2) . . . 1_455
O7 Cd1 N3 C13 123.6(3) 3_565 . . .
O5 Cd1 N3 C13 -57.5(3) 2 . . .
O1 Cd1 N3 C13 -136.4(3) . . . .
O3 Cd1 N3 C13 45.1(3) 1_655 . . .
O6 Cd1 N3 C13 135.8(3) 3_565 . . .
O4 Cd1 N3 C13 -31.7(3) 2 . . .
O7 Cd1 N3 C12 -43.6(3) 3_565 . . .
O5 Cd1 N3 C12 135.4(3) 2 . . .
O1 Cd1 N3 C12 56.5(3) . . . .
O3 Cd1 N3 C12 -122.1(3) 1_655 . . .
O6 Cd1 N3 C12 -31.4(3) 3_565 . . .
O4 Cd1 N3 C12 161.1(3) 2 . . .
C6 C1 C2 C8 1.4(5) . . . .
C5 C1 C2 C8 -175.7(3) . . . .
O2 S1 C3 C4 7.2(3) . . . .
O3 S1 C3 C4 129.6(3) . . . .
O1 S1 C3 C4 -114.6(3) . . . .
O2 S1 C3 C6 -174.0(3) . . . .
O3 S1 C3 C6 -51.6(3) . . . .
O1 S1 C3 C6 64.2(3) . . . .
C6 C3 C4 C8 1.5(5) . . . .
S1 C3 C4 C8 -179.8(3) . . . .
Cd1 O5 C5 O4 1.6(4) 2_545 . . .
Cd1 O5 C5 C1 -175.3(3) 2_545 . . .
Cd1 O4 C5 O5 -1.5(3) 2_545 . . .
Cd1 O4 C5 C1 175.5(3) 2_545 . . .
C2 C1 C5 O5 153.6(3) . . . .
C6 C1 C5 O5 -23.4(5) . . . .
C2 C1 C5 O4 -23.4(5) . . . .
C6 C1 C5 O4 159.5(3) . . . .
C2 C1 C5 Cd1 104(3) . . . 2_545
C6 C1 C5 Cd1 -73(3) . . . 2_545
C4 C3 C6 C1 -1.8(5) . . . .
S1 C3 C6 C1 179.4(3) . . . .
C2 C1 C6 C3 0.4(5) . . . .
C5 C1 C6 C3 177.5(3) . . . .
Cd1 O6 C7 O7 0.1(4) 3_565 . . .
Cd1 O6 C7 C8 179.9(3) 3_565 . . .
Cd1 O7 C7 O6 -0.1(4) 3_565 . . .
Cd1 O7 C7 C8 -180.0(3) 3_565 . . .
C3 C4 C8 C2 0.3(5) . . . .
C3 C4 C8 C7 -178.2(3) . . . .
C1 C2 C8 C4 -1.7(5) . . . .
C1 C2 C8 C7 176.7(3) . . . .
O6 C7 C8 C4 -3.0(5) . . . .
O7 C7 C8 C4 176.9(3) . . . .
O6 C7 C8 C2 178.5(3) . . . .
O7 C7 C8 C2 -1.6(5) . . . .
C17 N1 C9 C10 1.1(7) . . . .
N1 C9 C10 C19 0.6(7) . . . .
C13 N3 C12 C11 0.1(6) . . . .
Cd1 N3 C12 C11 167.5(3) . . . .
C16 C11 C12 N3 -3.2(6) . . . .
C12 N3 C13 C14 3.3(5) . . . .
Cd1 N3 C13 C14 -164.5(3) . . . .
N3 C13 C14 C16 -3.2(6) . . . .
N3 C13 C14 C15 174.8(3) . . . .
C19 N2 C15 O8 -2.0(6) . . . .
C19 N2 C15 C14 173.8(3) . . . .
C13 C14 C15 O8 21.2(5) . . . .
C16 C14 C15 O8 -161.0(4) . . . .
C13 C14 C15 N2 -154.7(3) . . . .
C16 C14 C15 N2 23.1(5) . . . .
C12 C11 C16 C14 3.2(6) . . . .
C13 C14 C16 C11 -0.2(6) . . . .
C15 C14 C16 C11 -177.9(4) . . . .
C9 N1 C17 C18 -1.8(6) . . . .
N1 C17 C18 C19 0.7(6) . . . .
C15 N2 C19 C18 29.6(6) . . . .
C15 N2 C19 C10 -152.8(4) . . . .
C17 C18 C19 N2 178.6(4) . . . .
C17 C18 C19 C10 0.9(6) . . . .
C9 C10 C19 N2 -179.4(4) . . . .
C9 C10 C19 C18 -1.6(6) . . . .
